data_7100166
loop_
_publ_author_name
'Craig Rice'
'Christian J. Baylies'
'J. Jeffery'
'T. A. Miller'
'T. Riis-Johanessen'

_publ_section_title
;
A Dinuclear Double Helicate with a Reprogrammable
Pitch Length.
;
_journal_name_full 'Chemical Communications'
_journal_paper_doi 10.1039/b506199g
_journal_year 2005
_chemical_formula_sum 'C77 H76.5 Cl4 Cu2 N14.5 O28.5 S4'
_chemical_formula_weight 2058.15
_space_group_IT_number 2
_symmetry_cell_setting triclinic
_symmetry_space_group_name_Hall '-P 1'
_symmetry_space_group_name_H-M 'P -1'
_cell_angle_alpha 72.997(2)
_cell_angle_beta 82.980(2)
_cell_angle_gamma 85.769(2)
_cell_formula_units_Z 2
_cell_length_a 13.5921(3)
_cell_length_b 17.9777(5)
_cell_length_c 18.9909(5)
_cell_measurement_temperature 100(2)
_cell_volume 4400.87(19)
_diffrn_ambient_temperature 100(2)
_exptl_crystal_density_diffrn 1.553
_cod_original_formula_sum 'C77 H76.50 Cl4 Cu2 N14.50 O28.50 S4'
_cod_database_code 7100166

loop_
_symmetry_equiv_pos_as_xyz
'x, y, z'
'-x, -y, -z'

loop_
_atom_site_label
_atom_site_type_symbol
_atom_site_fract_x
_atom_site_fract_y
_atom_site_fract_z
_atom_site_U_iso_or_equiv
_atom_site_adp_type
_atom_site_occupancy
_atom_site_symmetry_multiplicity
_atom_site_calc_flag
_atom_site_refinement_flags
_atom_site_disorder_assembly
_atom_site_disorder_group
Cu1 Cu 0.84034(5) 0.86705(5) 0.19413(4) 0.0294(2) Uani 1 1 d . . .
Cu2 Cu 0.64340(5) 0.64192(5) 0.32263(4) 0.0308(2) Uani 1 1 d . . .
N11 N 0.9455(4) 0.8834(3) 0.0947(2) 0.0341(10) Uani 1 1 d . . .
C12 C 0.9029(5) 0.9097(3) 0.0311(3) 0.0361(12) Uani 1 1 d . . .
C13 C 0.9581(5) 0.9220(4) -0.0380(3) 0.0436(15) Uani 1 1 d . . .
H105 H 0.9270 0.9400 -0.0824 0.052 Uiso 1 1 calc R . .
C14 C 1.0594(6) 0.9073(4) -0.0400(4) 0.0495(16) Uani 1 1 d . . .
H104 H 1.0987 0.9150 -0.0863 0.059 Uiso 1 1 calc R . .
C15 C 1.1036(5) 0.8818(4) 0.0242(4) 0.0476(15) Uani 1 1 d . . .
H103 H 1.1733 0.8723 0.0234 0.057 Uiso 1 1 calc R . .
C16 C 1.0435(5) 0.8701(4) 0.0907(3) 0.0402(13) Uani 1 1 d . . .
H102 H 1.0736 0.8517 0.1355 0.048 Uiso 1 1 calc R . .
N21 N 0.7557(3) 0.9061(3) 0.1156(2) 0.0322(10) Uani 1 1 d . . .
C22 C 0.6593(4) 0.9189(3) 0.1244(3) 0.0348(12) Uani 1 1 d . . .
S23 S 0.60990(12) 0.95247(10) 0.04134(8) 0.0465(4) Uani 1 1 d . . .
C24 C 0.7249(5) 0.9484(4) -0.0054(3) 0.0457(15) Uani 1 1 d . . .
H108 H 0.7382 0.9620 -0.0578 0.055 Uiso 1 1 calc R . .
C25 C 0.7950(5) 0.9229(3) 0.0427(3) 0.0362(13) Uani 1 1 d . . .
N31 N 0.6666(3) 0.8624(3) 0.2512(2) 0.0288(9) Uani 1 1 d . . .
C32 C 0.6295(4) 0.8443(3) 0.3217(3) 0.0275(11) Uani 1 1 d . . .
C33 C 0.5316(4) 0.8653(3) 0.3446(3) 0.0295(11) Uani 1 1 d . . .
C34 C 0.4718(4) 0.9068(3) 0.2893(3) 0.0352(12) Uani 1 1 d . . .
H114 H 0.4052 0.9219 0.3023 0.042 Uiso 1 1 calc R . .
C35 C 0.5106(4) 0.9251(4) 0.2169(3) 0.0371(13) Uani 1 1 d . . .
H113 H 0.4712 0.9534 0.1791 0.044 Uiso 1 1 calc R . .
C36 C 0.6084(4) 0.9021(3) 0.1988(3) 0.0302(11) Uani 1 1 d . . .
N41 N 0.7254(3) 0.7280(3) 0.3698(2) 0.0269(9) Uani 1 1 d . . .
C42 C 0.6982(3) 0.7984(3) 0.3760(3) 0.0271(11) Uani 1 1 d . . .
C43 C 0.7328(4) 0.8300(3) 0.4263(3) 0.0297(11) Uani 1 1 d . . .
C44 C 0.8030(4) 0.7859(3) 0.4715(3) 0.0327(12) Uani 1 1 d . . .
H135 H 0.8294 0.8059 0.5061 0.039 Uiso 1 1 calc R . .
C45 C 0.8330(4) 0.7131(3) 0.4650(3) 0.0347(12) Uani 1 1 d . . .
H136 H 0.8805 0.6823 0.4951 0.042 Uiso 1 1 calc R . .
C46 C 0.7933(4) 0.6853(3) 0.4143(3) 0.0302(11) Uani 1 1 d . . .
N51 N 0.7637(3) 0.5883(3) 0.3581(2) 0.0298(10) Uani 1 1 d . . .
C52 C 0.8180(4) 0.6103(3) 0.4002(3) 0.0334(12) Uani 1 1 d . . .
S53 S 0.91168(12) 0.54311(10) 0.42879(9) 0.0485(4) Uani 1 1 d . . .
C54 C 0.8748(6) 0.4852(4) 0.3811(4) 0.0525(18) Uani 1 1 d . . .
H142 H 0.9061 0.4367 0.3793 0.063 Uiso 1 1 calc R . .
C55 C 0.7932(5) 0.5187(3) 0.3455(3) 0.0378(13) Uani 1 1 d . . .
N61 N 0.6502(3) 0.5431(3) 0.2812(3) 0.0357(11) Uani 1 1 d . . .
C62 C 0.7314(5) 0.4949(3) 0.2984(3) 0.0392(13) Uani 1 1 d . . .
C63 C 0.7522(6) 0.4294(4) 0.2736(3) 0.0504(17) Uani 1 1 d . . .
H146 H 0.8101 0.3973 0.2852 0.060 Uiso 1 1 calc R . .
C64 C 0.6850(7) 0.4128(4) 0.2310(4) 0.058(2) Uani 1 1 d . . .
H147 H 0.6959 0.3680 0.2137 0.070 Uiso 1 1 calc R . .
C65 C 0.6040(6) 0.4606(4) 0.2143(4) 0.0558(18) Uani 1 1 d . . .
H148 H 0.5584 0.4495 0.1849 0.067 Uiso 1 1 calc R . .
C66 C 0.5876(5) 0.5253(4) 0.2400(4) 0.0476(15) Uani 1 1 d . . .
H149 H 0.5303 0.5580 0.2280 0.057 Uiso 1 1 calc R . .
N71 N 0.8430(3) 0.9633(3) 0.2406(2) 0.0295(10) Uani 1 1 d . . .
C72 C 0.9055(4) 0.9506(3) 0.2939(3) 0.0309(12) Uani 1 1 d . . .
C73 C 0.9187(4) 1.0053(4) 0.3288(3) 0.0369(13) Uani 1 1 d . . .
H246 H 0.9625 0.9945 0.3662 0.044 Uiso 1 1 calc R . .
C74 C 0.8672(5) 1.0767(4) 0.3088(3) 0.0406(14) Uani 1 1 d . . .
H247 H 0.8758 1.1157 0.3319 0.049 Uiso 1 1 calc R . .
C75 C 0.8032(5) 1.0902(4) 0.2546(3) 0.0398(13) Uani 1 1 d . . .
H248 H 0.7671 1.1385 0.2396 0.048 Uiso 1 1 calc R . .
C76 C 0.7933(4) 1.0319(4) 0.2231(3) 0.0356(13) Uani 1 1 d . . .
H249 H 0.7483 1.0409 0.1867 0.043 Uiso 1 1 calc R . .
N81 N 0.9306(3) 0.8276(3) 0.2686(2) 0.0298(10) Uani 1 1 d . . .
C82 C 0.9778(4) 0.7602(3) 0.2817(3) 0.0292(11) Uani 1 1 d . . .
S83 S 1.05687(9) 0.74684(9) 0.34880(7) 0.0337(3) Uani 1 1 d . . .
C84 C 1.0222(4) 0.8382(4) 0.3567(3) 0.0340(12) Uani 1 1 d . . .
H242 H 1.0469 0.8607 0.3903 0.041 Uiso 1 1 calc R . .
C85 C 0.9554(4) 0.8741(3) 0.3091(3) 0.0295(11) Uani 1 1 d . . .
N91 N 0.8719(3) 0.7301(3) 0.2062(2) 0.0298(10) Uani 1 1 d . . .
C92 C 0.8442(4) 0.6871(3) 0.1666(3) 0.0314(12) Uani 1 1 d . . .
C93 C 0.8986(4) 0.6217(3) 0.1559(3) 0.0357(13) Uani 1 1 d . . .
C94 C 0.9855(5) 0.5993(4) 0.1909(3) 0.0411(14) Uani 1 1 d . . .
H235 H 1.0252 0.5555 0.1847 0.049 Uiso 1 1 calc R . .
C95 C 1.0121(4) 0.6419(4) 0.2344(3) 0.0373(13) Uani 1 1 d . . .
H236 H 1.0695 0.6266 0.2599 0.045 Uiso 1 1 calc R . .
C96 C 0.9557(4) 0.7069(3) 0.2414(3) 0.0307(12) Uani 1 1 d . . .
N101 N 0.6699(3) 0.7095(3) 0.1857(2) 0.0310(10) Uani 1 1 d . . .
C102 C 0.7465(4) 0.7109(3) 0.1362(3) 0.0336(12) Uani 1 1 d . . .
C103 C 0.7398(5) 0.7357(4) 0.0593(3) 0.0386(13) Uani 1 1 d . . .
C104 C 0.6465(5) 0.7567(4) 0.0350(3) 0.0469(16) Uani 1 1 d . . .
H214 H 0.6388 0.7730 -0.0164 0.056 Uiso 1 1 calc R . .
C105 C 0.5647(5) 0.7531(4) 0.0874(3) 0.0441(15) Uani 1 1 d . . .
H213 H 0.4999 0.7658 0.0724 0.053 Uiso 1 1 calc R . .
C106 C 0.5794(4) 0.7308(4) 0.1618(3) 0.0363(13) Uani 1 1 d . . .
N111 N 0.5192(3) 0.6925(3) 0.2906(3) 0.0333(10) Uani 1 1 d . . .
C112 C 0.4998(4) 0.7257(4) 0.2223(3) 0.0369(13) Uani 1 1 d . . .
S113 S 0.38029(11) 0.76156(11) 0.21604(10) 0.0484(4) Uani 1 1 d . . .
C114 C 0.3555(4) 0.7280(4) 0.3104(4) 0.0473(16) Uani 1 1 d . . .
H208 H 0.2929 0.7335 0.3371 0.057 Uiso 1 1 calc R . .
C115 C 0.4387(4) 0.6922(4) 0.3419(3) 0.0366(13) Uani 1 1 d . . .
N121 N 0.5479(3) 0.6218(3) 0.4276(3) 0.0347(10) Uani 1 1 d . . .
C122 C 0.4549(4) 0.6541(4) 0.4188(4) 0.0390(13) Uani 1 1 d . . .
C123 C 0.3853(5) 0.6518(4) 0.4785(4) 0.0460(15) Uani 1 1 d . . .
H205 H 0.3208 0.6750 0.4713 0.055 Uiso 1 1 calc R . .
C124 C 0.4103(5) 0.6158(4) 0.5476(4) 0.0525(17) Uani 1 1 d . . .
H204 H 0.3632 0.6141 0.5893 0.063 Uiso 1 1 calc R . .
C125 C 0.5043(5) 0.5814(4) 0.5578(4) 0.0488(16) Uani 1 1 d . . .
H203 H 0.5230 0.5560 0.6059 0.059 Uiso 1 1 calc R . .
C126 C 0.5700(5) 0.5857(4) 0.4949(3) 0.0421(14) Uani 1 1 d . . .
H202 H 0.6341 0.5614 0.5008 0.051 Uiso 1 1 calc R . .
O200 O 0.5041(3) 0.8418(2) 0.4175(2) 0.0329(8) Uani 1 1 d . . .
C201 C 0.4050(4) 0.8640(4) 0.4432(3) 0.0372(13) Uani 1 1 d . . .
H11A H 0.3553 0.8391 0.4245 0.045 Uiso 1 1 calc R . .
H11B H 0.3940 0.9212 0.4253 0.045 Uiso 1 1 calc R . .
C202 C 0.3958(4) 0.8374(4) 0.5263(3) 0.0380(13) Uani 1 1 d . . .
H12A H 0.3248 0.8366 0.5459 0.046 Uiso 1 1 calc R . .
H12B H 0.4249 0.7839 0.5434 0.046 Uiso 1 1 calc R . .
O203 O 0.4452(3) 0.8879(2) 0.5532(2) 0.0377(9) Uani 1 1 d . . .
C204 C 0.4311(5) 0.8700(4) 0.6320(3) 0.0422(14) Uani 1 1 d . . .
H12C H 0.4657 0.8196 0.6542 0.051 Uiso 1 1 calc R . .
H12D H 0.3595 0.8649 0.6492 0.051 Uiso 1 1 calc R . .
C205 C 0.4705(5) 0.9322(4) 0.6567(4) 0.0453(15) Uani 1 1 d . . .
H12E H 0.4441 0.9832 0.6275 0.054 Uiso 1 1 calc R . .
H12F H 0.4450 0.9254 0.7092 0.054 Uiso 1 1 calc R . .
O206 O 0.5762(3) 0.9339(3) 0.6498(2) 0.0432(10) Uani 1 1 d . . .
C207 C 0.6182(5) 0.8864(4) 0.7149(3) 0.0440(14) Uani 1 1 d . . .
H12G H 0.6022 0.8314 0.7239 0.053 Uiso 1 1 calc R . .
H12H H 0.5901 0.9034 0.7585 0.053 Uiso 1 1 calc R . .
C208 C 0.7290(5) 0.8941(4) 0.7034(4) 0.0472(16) Uani 1 1 d . . .
H12I H 0.7448 0.9498 0.6856 0.057 Uiso 1 1 calc R . .
H12J H 0.7575 0.8708 0.7509 0.057 Uiso 1 1 calc R . .
O209 O 0.7712(3) 0.8555(3) 0.6503(2) 0.0427(10) Uani 1 1 d . . .
C210 C 0.8742(4) 0.8695(4) 0.6291(4) 0.0467(16) Uani 1 1 d . . .
H12K H 0.9056 0.8253 0.6123 0.056 Uiso 1 1 calc R . .
H12L H 0.9052 0.8705 0.6733 0.056 Uiso 1 1 calc R . .
C211 C 0.8968(4) 0.9438(4) 0.5689(4) 0.0418(14) Uani 1 1 d . . .
H12M H 0.8694 0.9886 0.5863 0.050 Uiso 1 1 calc R . .
H12N H 0.9696 0.9483 0.5585 0.050 Uiso 1 1 calc R . .
O212 O 0.8565(3) 0.9468(2) 0.5024(2) 0.0381(9) Uani 1 1 d . . .
C213 C 0.7586(4) 0.9806(3) 0.4962(3) 0.0349(12) Uani 1 1 d . . .
H13A H 0.7590 1.0249 0.4506 0.042 Uiso 1 1 calc R . .
H13B H 0.7380 1.0013 0.5390 0.042 Uiso 1 1 calc R . .
C214 C 0.6849(4) 0.9243(4) 0.4940(3) 0.0339(12) Uani 1 1 d . . .
H13C H 0.6902 0.8769 0.5361 0.041 Uiso 1 1 calc R . .
H13D H 0.6172 0.9478 0.4991 0.041 Uiso 1 1 calc R . .
O215 O 0.7008(3) 0.9030(2) 0.4246(2) 0.0327(8) Uani 1 1 d . . .
O300 O 0.8602(3) 0.5830(2) 0.1162(2) 0.0402(9) Uani 1 1 d . . .
C301 C 0.9175(5) 0.5195(4) 0.0980(4) 0.0441(15) Uani 1 1 d . . .
H23C H 0.9345 0.4798 0.1438 0.053 Uiso 1 1 calc R . .
H23D H 0.9799 0.5385 0.0675 0.053 Uiso 1 1 calc R . .
C302 C 0.8574(6) 0.4847(4) 0.0562(4) 0.0492(16) Uani 1 1 d . . .
H23A H 0.8899 0.4352 0.0509 0.059 Uiso 1 1 calc R . .
H23B H 0.7908 0.4733 0.0835 0.059 Uiso 1 1 calc R . .
O303 O 0.8479(4) 0.5375(3) -0.0149(2) 0.0475(11) Uani 1 1 d . . .
C304 C 0.7765(6) 0.5122(5) -0.0508(4) 0.063(2) Uani 1 1 d . . .
H22I H 0.7104 0.5128 -0.0225 0.076 Uiso 1 1 calc R . .
H22J H 0.7938 0.4580 -0.0517 0.076 Uiso 1 1 calc R . .
C305 C 0.7720(6) 0.5631(5) -0.1282(4) 0.0574(18) Uani 1 1 d . A .
H22G H 0.7130 0.5514 -0.1483 0.069 Uiso 1 1 calc R . .
H22H H 0.7659 0.6184 -0.1285 0.069 Uiso 1 1 calc R . .
O306 O 0.8576(4) 0.5507(4) -0.1725(3) 0.0775(18) Uani 1 1 d . . .
C307 C 0.8615(13) 0.5659(10) -0.2482(8) 0.051(4) Uani 0.45 1 d P A 1
H22U H 0.7946 0.5664 -0.2640 0.061 Uiso 0.45 1 calc PR A 1
H22V H 0.9053 0.5272 -0.2661 0.061 Uiso 0.45 1 calc PR A 1
C308 C 0.8498(14) 0.6195(11) -0.2424(7) 0.060(4) Uani 0.55 1 d P A 2
H22T H 0.7914 0.6147 -0.2670 0.072 Uiso 0.55 1 calc PR A 2
H22S H 0.8421 0.6692 -0.2292 0.072 Uiso 0.55 1 calc PR A 2
C309 C 0.9401(13) 0.6183(9) -0.2916(7) 0.051(4) Uani 0.55 1 d P A 2
H22X H 0.9518 0.5662 -0.2994 0.061 Uiso 0.55 1 calc PR A 2
H22W H 0.9334 0.6569 -0.3402 0.061 Uiso 0.55 1 calc PR A 2
C310 C 0.9059(14) 0.6493(12) -0.2769(10) 0.048(4) Uani 0.45 1 d P A 1
H22Z H 0.9002 0.6723 -0.3304 0.057 Uiso 0.45 1 calc PR A 1
H22Y H 0.8711 0.6846 -0.2496 0.057 Uiso 0.45 1 calc PR A 1
O311 O 1.0169(4) 0.6352(3) -0.2615(3) 0.0620(13) Uani 1 1 d . . .
C312 C 1.0442(6) 0.7112(4) -0.2648(4) 0.0538(18) Uani 1 1 d . A .
H22E H 0.9995 0.7503 -0.2951 0.065 Uiso 1 1 calc R . .
H22F H 1.1127 0.7196 -0.2893 0.065 Uiso 1 1 calc R . .
C313 C 1.0387(6) 0.7226(4) -0.1889(4) 0.0545(18) Uani 1 1 d . . .
H22C H 1.0689 0.6764 -0.1547 0.065 Uiso 1 1 calc R A .
H22D H 1.0765 0.7685 -0.1914 0.065 Uiso 1 1 calc R . .
O314 O 0.9376(4) 0.7340(3) -0.1615(2) 0.0539(12) Uani 1 1 d . A .
C315 C 0.9317(6) 0.7301(4) -0.0859(3) 0.0513(17) Uani 1 1 d . . .
H22A H 0.9762 0.7679 -0.0787 0.062 Uiso 1 1 calc R A .
H22B H 0.9522 0.6773 -0.0566 0.062 Uiso 1 1 calc R . .
C316 C 0.8264(6) 0.7491(4) -0.0610(3) 0.0514(17) Uani 1 1 d . A .
H21A H 0.8062 0.8030 -0.0878 0.062 Uiso 1 1 calc R . .
H21B H 0.7808 0.7127 -0.0693 0.062 Uiso 1 1 calc R . .
O317 O 0.8262(3) 0.7403(3) 0.0165(2) 0.0437(10) Uani 1 1 d . . .
Cl1 Cl 0.13090(9) 0.75706(8) 0.53539(7) 0.0357(3) Uani 1 1 d D . .
O1A O 0.1936(3) 0.7050(3) 0.5853(2) 0.0494(11) Uani 1 1 d D . .
O1B O 0.1148(4) 0.8276(3) 0.5538(3) 0.0573(12) Uani 1 1 d D . .
O1C O 0.0375(3) 0.7225(3) 0.5408(3) 0.0599(13) Uani 1 1 d D . .
O1D O 0.1804(3) 0.7706(3) 0.4617(2) 0.0483(11) Uani 1 1 d D . .
Cl2 Cl 0.20714(9) 0.93774(9) 0.22318(7) 0.0385(3) Uani 1 1 d . . .
O2A O 0.2198(3) 0.9209(3) 0.3002(2) 0.0477(11) Uani 1 1 d . . .
O2B O 0.2925(3) 0.9775(3) 0.1798(2) 0.0613(15) Uani 1 1 d . . .
O2C O 0.1194(3) 0.9853(3) 0.2062(3) 0.0556(13) Uani 1 1 d . . .
O2D O 0.1991(3) 0.8659(3) 0.2074(3) 0.0557(12) Uani 1 1 d . . .
Cl3 Cl 0.58842(17) 0.14764(11) 0.07984(11) 0.0664(5) Uani 1 1 d . . .
O3A O 0.5004(5) 0.1081(4) 0.0821(4) 0.0819(18) Uani 1 1 d . B .
O3B O 0.6018(9) 0.2209(6) 0.0221(6) 0.079(3) Uani 0.65 1 d PU B 1
O3C O 0.5952(7) 0.1633(6) 0.1512(5) 0.069(2) Uani 0.65 1 d PU B 1
O3D O 0.6787(6) 0.0994(5) 0.0722(5) 0.0559(19) Uani 0.65 1 d PU B 1
O3E O 0.6218(11) 0.1519(10) -0.0010(11) 0.079(5) Uani 0.35 1 d PU B 2
O3F O 0.5384(17) 0.2199(11) 0.0736(16) 0.095(6) Uani 0.35 1 d PU B 2
O3G O 0.623(2) 0.1060(13) 0.1313(15) 0.128(10) Uani 0.35 1 d PU B 2
Cl4A Cl 0.2397(7) 0.5299(5) 0.3714(6) 0.066(2) Uani 0.50 1 d PDU C 1
O4A O 0.2132(11) 0.4527(6) 0.3991(7) 0.068(3) Uani 0.50 1 d PDU C 1
O4B O 0.3413(10) 0.5358(10) 0.3426(13) 0.118(8) Uani 0.50 1 d PDU C 1
O4C O 0.1896(10) 0.5891(7) 0.3257(8) 0.076(4) Uani 0.50 1 d PDU C 1
O4D O 0.2475(8) 0.5500(6) 0.4406(6) 0.064(3) Uani 0.50 1 d PDU C 1
Cl4B Cl 0.2222(7) 0.5226(6) 0.3626(7) 0.076(3) Uani 0.50 1 d PDU D 2
O4E O 0.1474(12) 0.4684(8) 0.3999(7) 0.079(4) Uani 0.50 1 d PDU D 2
O4F O 0.3143(11) 0.4898(11) 0.3533(10) 0.098(6) Uani 0.50 1 d PDU D 2
O4G O 0.1924(12) 0.5920(8) 0.3730(11) 0.099(5) Uani 0.50 1 d PDU D 2
O4H O 0.2117(9) 0.5354(8) 0.2804(5) 0.080(4) Uani 0.50 1 d PDU D 2
N1 N 0.5458(9) 0.4199(6) -0.0850(6) 0.112(3) Uani 1 1 d . . .
C2 C 0.5280(9) 0.4033(6) -0.0199(7) 0.089(3) Uani 1 1 d . . .
C3 C 0.5129(12) 0.3771(8) 0.0630(7) 0.125(5) Uani 1 1 d . . .
H30A H 0.4767 0.3288 0.0795 0.188 Uiso 1 1 calc R . .
H30B H 0.4747 0.4174 0.0811 0.188 Uiso 1 1 calc R . .
H30C H 0.5775 0.3678 0.0826 0.188 Uiso 1 1 calc R . .
N4 N 0.1557(14) 0.6975(8) -0.0085(11) 0.099(7) Uani 0.50 1 d P . .
C5 C 0.1894(12) 0.6942(8) 0.0448(10) 0.059(4) Uani 0.50 1 d P . .
C6 C 0.2388(8) 0.6865(9) 0.1100(7) 0.045(3) Uani 0.50 1 d P . .
H40A H 0.2461 0.6313 0.1373 0.068 Uiso 0.50 1 calc PR . .
H40B H 0.1993 0.7144 0.1418 0.068 Uiso 0.50 1 calc PR . .
H40C H 0.3045 0.7087 0.0951 0.068 Uiso 0.50 1 calc PR . .
N7 N 0.4350(7) 0.3348(5) 0.2371(5) 0.094(3) Uani 1 1 d . . .
C8 C 0.3971(6) 0.3187(5) 0.2966(5) 0.065(2) Uani 1 1 d . . .
C9 C 0.3444(6) 0.2977(5) 0.3700(4) 0.0604(19) Uani 1 1 d . . .
H50A H 0.3130 0.3445 0.3808 0.091 Uiso 1 1 calc R . .
H50B H 0.3912 0.2735 0.4064 0.091 Uiso 1 1 calc R . .
H50C H 0.2935 0.2609 0.3726 0.091 Uiso 1 1 calc R . .
O1 O 0.7232(11) 0.2740(8) 0.1511(9) 0.098(5) Uani 0.50 1 d PU . .

loop_
_atom_site_aniso_label
_atom_site_aniso_U_11
_atom_site_aniso_U_22
_atom_site_aniso_U_33
_atom_site_aniso_U_23
_atom_site_aniso_U_13
_atom_site_aniso_U_12
Cu1 0.0267(4) 0.0369(5) 0.0245(4) -0.0083(3) -0.0078(3) 0.0050(3)
Cu2 0.0230(4) 0.0366(5) 0.0339(4) -0.0123(3) -0.0061(3) 0.0066(3)
N11 0.038(3) 0.035(3) 0.028(2) -0.0074(19) -0.0022(19) -0.001(2)
C12 0.043(3) 0.031(3) 0.033(3) -0.009(2) 0.000(2) -0.003(3)
C13 0.061(4) 0.036(3) 0.032(3) -0.009(2) 0.003(3) -0.004(3)
C14 0.060(4) 0.044(4) 0.041(3) -0.014(3) 0.014(3) -0.001(3)
C15 0.044(4) 0.046(4) 0.052(4) -0.016(3) 0.006(3) -0.004(3)
C16 0.036(3) 0.043(3) 0.042(3) -0.013(3) -0.004(3) -0.002(3)
N21 0.037(3) 0.032(2) 0.028(2) -0.0069(19) -0.0117(19) 0.005(2)
C22 0.039(3) 0.035(3) 0.032(3) -0.011(2) -0.015(2) 0.010(2)
S23 0.0511(9) 0.0548(10) 0.0348(7) -0.0130(7) -0.0232(7) 0.0220(7)
C24 0.062(4) 0.045(4) 0.030(3) -0.011(3) -0.016(3) 0.013(3)
C25 0.050(3) 0.032(3) 0.025(2) -0.007(2) -0.006(2) 0.004(3)
N31 0.025(2) 0.032(2) 0.031(2) -0.0100(19) -0.0102(18) 0.0039(18)
C32 0.025(3) 0.030(3) 0.031(3) -0.013(2) -0.010(2) 0.003(2)
C33 0.024(3) 0.032(3) 0.038(3) -0.017(2) -0.009(2) 0.004(2)
C34 0.029(3) 0.038(3) 0.044(3) -0.018(3) -0.013(2) 0.008(2)
C35 0.031(3) 0.041(3) 0.043(3) -0.014(3) -0.020(2) 0.013(2)
C36 0.026(3) 0.030(3) 0.036(3) -0.009(2) -0.013(2) 0.005(2)
N41 0.018(2) 0.034(2) 0.026(2) -0.0058(18) -0.0021(16) 0.0019(18)
C42 0.016(2) 0.037(3) 0.026(2) -0.007(2) -0.0002(19) 0.002(2)
C43 0.025(3) 0.035(3) 0.029(2) -0.009(2) -0.003(2) 0.000(2)
C44 0.025(3) 0.045(3) 0.030(3) -0.010(2) -0.007(2) -0.001(2)
C45 0.029(3) 0.040(3) 0.034(3) -0.007(2) -0.009(2) 0.005(2)
C46 0.025(3) 0.035(3) 0.029(2) -0.005(2) -0.006(2) 0.003(2)
N51 0.024(2) 0.033(2) 0.030(2) -0.0068(18) -0.0011(18) 0.0051(19)
C52 0.024(3) 0.043(3) 0.029(3) -0.005(2) -0.005(2) 0.010(2)
S53 0.0465(9) 0.0548(10) 0.0460(8) -0.0175(7) -0.0224(7) 0.0287(7)
C54 0.064(4) 0.050(4) 0.038(3) -0.011(3) -0.006(3) 0.026(3)
C55 0.043(3) 0.036(3) 0.031(3) -0.008(2) -0.001(2) 0.008(3)
N61 0.032(2) 0.041(3) 0.031(2) -0.007(2) -0.0028(19) 0.000(2)
C62 0.050(4) 0.032(3) 0.031(3) -0.005(2) -0.001(3) 0.005(3)
C63 0.075(5) 0.037(3) 0.034(3) -0.006(3) -0.002(3) 0.011(3)
C64 0.101(6) 0.036(4) 0.043(4) -0.016(3) -0.011(4) -0.002(4)
C65 0.073(5) 0.048(4) 0.050(4) -0.017(3) -0.010(4) -0.012(4)
C66 0.056(4) 0.046(4) 0.046(3) -0.019(3) -0.008(3) -0.010(3)
N71 0.022(2) 0.039(3) 0.026(2) -0.0081(19) -0.0013(17) -0.0009(19)
C72 0.023(3) 0.042(3) 0.028(2) -0.010(2) 0.000(2) -0.006(2)
C73 0.032(3) 0.047(4) 0.034(3) -0.015(3) -0.002(2) -0.008(3)
C74 0.040(3) 0.043(3) 0.044(3) -0.022(3) 0.005(3) -0.011(3)
C75 0.038(3) 0.037(3) 0.039(3) -0.008(3) 0.004(3) 0.003(3)
C76 0.028(3) 0.045(3) 0.031(3) -0.008(2) -0.001(2) 0.000(3)
N81 0.024(2) 0.038(3) 0.027(2) -0.0068(19) -0.0045(18) 0.0007(19)
C82 0.019(2) 0.036(3) 0.029(2) -0.005(2) -0.002(2) 0.001(2)
S83 0.0222(6) 0.0447(8) 0.0337(6) -0.0090(6) -0.0095(5) 0.0043(5)
C84 0.023(3) 0.047(3) 0.034(3) -0.012(2) -0.005(2) -0.003(2)
C85 0.023(3) 0.041(3) 0.026(2) -0.013(2) 0.002(2) -0.006(2)
N91 0.027(2) 0.035(2) 0.027(2) -0.0080(19) -0.0042(18) 0.0036(19)
C92 0.031(3) 0.036(3) 0.026(2) -0.009(2) -0.002(2) 0.000(2)
C93 0.034(3) 0.038(3) 0.037(3) -0.014(2) 0.000(2) -0.002(3)
C94 0.038(3) 0.041(3) 0.045(3) -0.016(3) -0.006(3) 0.010(3)
C95 0.025(3) 0.042(3) 0.041(3) -0.008(3) -0.006(2) 0.005(2)
C96 0.022(3) 0.037(3) 0.028(2) -0.002(2) 0.000(2) -0.001(2)
N101 0.029(2) 0.034(2) 0.033(2) -0.0140(19) -0.011(2) 0.0062(19)
C102 0.035(3) 0.034(3) 0.036(3) -0.016(2) -0.011(2) 0.005(2)
C103 0.046(4) 0.038(3) 0.033(3) -0.014(2) -0.008(3) 0.006(3)
C104 0.057(4) 0.054(4) 0.032(3) -0.016(3) -0.016(3) 0.013(3)
C105 0.045(4) 0.050(4) 0.043(3) -0.019(3) -0.021(3) 0.011(3)
C106 0.031(3) 0.039(3) 0.042(3) -0.015(3) -0.013(2) 0.008(2)
N111 0.020(2) 0.042(3) 0.042(3) -0.019(2) -0.005(2) 0.0047(19)
C112 0.029(3) 0.040(3) 0.048(3) -0.019(3) -0.018(3) 0.009(2)
S113 0.0295(7) 0.0618(11) 0.0635(10) -0.0300(8) -0.0221(7) 0.0148(7)
C114 0.021(3) 0.059(4) 0.069(4) -0.030(4) -0.012(3) 0.010(3)
C115 0.024(3) 0.041(3) 0.051(3) -0.022(3) -0.007(3) 0.000(2)
N121 0.025(2) 0.038(3) 0.042(3) -0.015(2) 0.001(2) -0.002(2)
C122 0.027(3) 0.038(3) 0.057(4) -0.022(3) 0.001(3) 0.000(2)
C123 0.031(3) 0.039(3) 0.068(4) -0.021(3) 0.011(3) -0.003(3)
C124 0.050(4) 0.044(4) 0.057(4) -0.014(3) 0.020(3) -0.001(3)
C125 0.057(4) 0.042(4) 0.041(3) -0.008(3) 0.010(3) -0.003(3)
C126 0.042(3) 0.041(3) 0.043(3) -0.013(3) 0.001(3) 0.001(3)
O200 0.0211(18) 0.042(2) 0.0363(19) -0.0136(17) -0.0030(15) 0.0046(16)
C201 0.022(3) 0.048(4) 0.044(3) -0.020(3) -0.004(2) 0.006(2)
C202 0.029(3) 0.040(3) 0.046(3) -0.015(3) 0.001(2) 0.001(2)
O203 0.030(2) 0.048(2) 0.038(2) -0.0172(18) 0.0014(17) -0.0057(18)
C204 0.033(3) 0.053(4) 0.040(3) -0.013(3) 0.000(3) 0.001(3)
C205 0.037(3) 0.058(4) 0.043(3) -0.022(3) -0.002(3) 0.008(3)
O206 0.040(2) 0.050(3) 0.040(2) -0.0113(19) -0.0088(18) 0.0006(19)
C207 0.048(4) 0.047(4) 0.036(3) -0.010(3) -0.007(3) 0.001(3)
C208 0.050(4) 0.055(4) 0.040(3) -0.017(3) -0.019(3) 0.011(3)
O209 0.038(2) 0.051(3) 0.040(2) -0.0136(19) -0.0105(18) 0.0030(19)
C210 0.035(3) 0.060(4) 0.053(4) -0.025(3) -0.022(3) 0.012(3)
C211 0.032(3) 0.050(4) 0.051(3) -0.024(3) -0.017(3) 0.008(3)
O212 0.0269(19) 0.048(2) 0.044(2) -0.0201(19) -0.0096(17) 0.0047(17)
C213 0.030(3) 0.040(3) 0.038(3) -0.016(2) -0.009(2) 0.006(2)
C214 0.028(3) 0.045(3) 0.033(3) -0.017(2) -0.007(2) 0.004(2)
O215 0.034(2) 0.034(2) 0.0314(18) -0.0108(16) -0.0095(16) 0.0028(16)
O300 0.040(2) 0.044(2) 0.042(2) -0.0221(19) -0.0072(18) 0.0042(19)
C301 0.056(4) 0.039(3) 0.041(3) -0.019(3) -0.007(3) 0.010(3)
C302 0.073(5) 0.038(3) 0.040(3) -0.016(3) -0.009(3) 0.004(3)
O303 0.065(3) 0.044(2) 0.037(2) -0.0151(19) -0.009(2) 0.000(2)
C304 0.067(5) 0.082(6) 0.044(4) -0.019(4) -0.010(3) -0.011(4)
C305 0.056(4) 0.070(5) 0.049(4) -0.024(4) -0.009(3) 0.013(4)
O306 0.060(3) 0.131(5) 0.033(2) -0.014(3) -0.010(2) 0.015(3)
C307 0.065(10) 0.048(9) 0.046(8) -0.023(8) -0.020(7) 0.023(8)
C308 0.080(12) 0.072(11) 0.027(6) -0.015(7) -0.017(7) 0.030(9)
C309 0.074(11) 0.050(9) 0.026(6) -0.007(6) -0.009(7) 0.014(8)
C310 0.044(10) 0.061(12) 0.031(8) -0.009(8) 0.004(8) 0.015(9)
O311 0.084(4) 0.059(3) 0.041(2) -0.011(2) -0.008(3) -0.003(3)
C312 0.069(5) 0.049(4) 0.039(3) -0.012(3) 0.000(3) 0.012(4)
C313 0.064(5) 0.047(4) 0.047(4) -0.011(3) 0.003(3) 0.007(3)
O314 0.068(3) 0.057(3) 0.034(2) -0.014(2) -0.001(2) 0.013(2)
C315 0.073(5) 0.044(4) 0.033(3) -0.007(3) -0.006(3) 0.009(3)
C316 0.067(4) 0.057(4) 0.033(3) -0.018(3) -0.010(3) 0.012(3)
O317 0.051(3) 0.051(3) 0.029(2) -0.0126(18) -0.0039(19) 0.002(2)
Cl1 0.0279(6) 0.0463(8) 0.0318(6) -0.0086(6) -0.0081(5) 0.0021(6)
O1A 0.048(3) 0.061(3) 0.034(2) -0.008(2) -0.0062(19) 0.013(2)
O1B 0.046(3) 0.051(3) 0.072(3) -0.021(2) 0.004(2) 0.007(2)
O1C 0.038(3) 0.097(4) 0.047(3) -0.021(3) -0.004(2) -0.017(3)
O1D 0.029(2) 0.078(3) 0.033(2) -0.010(2) -0.0054(17) 0.007(2)
Cl2 0.0225(6) 0.0577(9) 0.0314(6) -0.0059(6) -0.0060(5) 0.0018(6)
O2A 0.041(2) 0.066(3) 0.033(2) -0.005(2) -0.0095(18) -0.006(2)
O2B 0.024(2) 0.105(4) 0.038(2) 0.007(2) -0.0038(18) -0.008(2)
O2C 0.029(2) 0.063(3) 0.060(3) 0.004(2) -0.006(2) 0.010(2)
O2D 0.037(2) 0.079(4) 0.060(3) -0.033(3) -0.015(2) 0.011(2)
Cl3 0.0839(14) 0.0497(10) 0.0614(11) -0.0108(9) -0.0161(10) 0.0173(10)
O3A 0.078(4) 0.094(5) 0.074(4) -0.029(3) -0.017(3) 0.032(4)
O3B 0.089(7) 0.065(6) 0.076(6) 0.006(5) -0.051(6) -0.002(5)
O3C 0.064(5) 0.088(7) 0.063(5) -0.038(5) -0.012(4) 0.011(5)
O3D 0.049(4) 0.062(5) 0.051(4) -0.010(4) -0.006(3) 0.010(4)
O3E 0.042(8) 0.068(11) 0.112(14) 0.002(10) -0.015(9) 0.001(7)
O3F 0.090(14) 0.065(12) 0.14(2) -0.034(12) -0.047(14) 0.015(10)
O3G 0.20(2) 0.077(13) 0.117(17) -0.006(13) -0.128(19) 0.058(15)
Cl4A 0.055(4) 0.031(3) 0.124(5) -0.020(3) -0.063(3) -0.001(2)
O4A 0.093(10) 0.043(7) 0.064(7) -0.010(5) -0.012(8) 0.013(7)
O4B 0.088(12) 0.062(10) 0.21(2) -0.044(13) -0.051(12) 0.035(9)
O4C 0.081(8) 0.047(7) 0.109(11) -0.023(7) -0.066(8) 0.033(6)
O4D 0.074(7) 0.059(6) 0.073(7) -0.030(6) -0.033(6) 0.003(5)
Cl4B 0.052(4) 0.049(4) 0.151(6) -0.047(3) -0.069(4) 0.014(3)
O4E 0.114(12) 0.075(9) 0.059(7) -0.032(7) -0.012(8) -0.013(9)
O4F 0.086(11) 0.092(12) 0.121(13) -0.039(11) -0.049(10) 0.062(10)
O4G 0.102(11) 0.078(10) 0.138(15) -0.059(11) -0.031(11) 0.015(9)
O4H 0.069(7) 0.107(10) 0.045(6) 0.008(6) -0.018(5) 0.024(7)
N1 0.136(9) 0.094(7) 0.099(7) 0.001(6) -0.053(7) -0.014(6)
C2 0.105(8) 0.080(7) 0.088(7) -0.029(6) -0.031(6) 0.006(6)
C3 0.177(14) 0.133(11) 0.077(7) -0.052(8) -0.018(8) 0.016(10)
N4 0.142(14) 0.047(8) 0.150(15) -0.066(9) -0.120(13) 0.053(9)
C5 0.072(9) 0.031(7) 0.091(11) -0.037(7) -0.042(9) 0.021(7)
C6 0.019(5) 0.076(9) 0.057(7) -0.042(7) -0.003(5) -0.012(6)
N7 0.101(7) 0.084(6) 0.079(6) -0.004(4) 0.021(5) -0.022(5)
C8 0.060(5) 0.050(4) 0.081(6) -0.011(4) -0.005(4) -0.005(4)
C9 0.059(5) 0.064(5) 0.057(4) -0.014(4) -0.007(4) -0.005(4)
O1 0.123(11) 0.082(8) 0.134(12) -0.084(9) -0.095(10) 0.058(8)

loop_
_geom_bond_atom_site_label_1
_geom_bond_atom_site_label_2
_geom_bond_distance
_geom_bond_site_symmetry_2
_geom_bond_publ_flag
Cu1 N81 1.928(4) . ?
Cu1 N21 1.931(4) . ?
Cu1 N71 2.164(5) . ?
Cu1 N11 2.184(5) . ?
Cu1 N91 2.415(5) . ?
Cu1 N31 2.472(4) . ?
Cu2 N51 1.927(4) . ?
Cu2 N111 1.936(4) . ?
Cu2 N61 2.136(5) . ?
Cu2 N121 2.192(5) . ?
Cu2 N41 2.397(4) . ?
N11 C16 1.333(8) . ?
N11 C12 1.348(7) . ?
C12 C13 1.395(8) . ?
C12 C25 1.468(9) . ?
C13 C14 1.381(10) . ?
C14 C15 1.367(10) . ?
C15 C16 1.386(9) . ?
N21 C22 1.312(7) . ?
N21 C25 1.376(7) . ?
C22 C36 1.452(8) . ?
C22 S23 1.716(5) . ?
S23 C24 1.709(7) . ?
C24 C25 1.361(8) . ?
N31 C32 1.326(7) . ?
N31 C36 1.349(6) . ?
C32 C33 1.408(7) . ?
C32 C42 1.496(7) . ?
C33 O200 1.337(7) . ?
C33 C34 1.407(7) . ?
C34 C35 1.363(8) . ?
C35 C36 1.397(8) . ?
N41 C42 1.326(7) . ?
N41 C46 1.364(6) . ?
C42 C43 1.389(8) . ?
C43 O215 1.343(7) . ?
C43 C44 1.403(7) . ?
C44 C45 1.377(8) . ?
C45 C46 1.385(8) . ?
C46 C52 1.458(8) . ?
N51 C52 1.310(7) . ?
N51 C55 1.363(7) . ?
C52 S53 1.712(5) . ?
S53 C54 1.702(8) . ?
C54 C55 1.378(9) . ?
C55 C62 1.467(9) . ?
N61 C66 1.337(8) . ?
N61 C62 1.363(8) . ?
C62 C63 1.389(9) . ?
C63 C64 1.394(11) . ?
C64 C65 1.356(11) . ?
C65 C66 1.381(10) . ?
N71 C76 1.334(7) . ?
N71 C72 1.359(7) . ?
C72 C73 1.369(8) . ?
C72 C85 1.454(8) . ?
C73 C74 1.389(9) . ?
C74 C75 1.385(9) . ?
C75 C76 1.372(9) . ?
N81 C82 1.299(7) . ?
N81 C85 1.374(7) . ?
C82 C96 1.458(8) . ?
C82 S83 1.718(5) . ?
S83 C84 1.720(6) . ?
C84 C85 1.353(7) . ?
N91 C92 1.326(7) . ?
N91 C96 1.367(7) . ?
C92 C93 1.396(8) . ?
C92 C102 1.496(7) . ?
C93 O300 1.335(7) . ?
C93 C94 1.401(8) . ?
C94 C95 1.373(9) . ?
C95 C96 1.379(8) . ?
N101 C102 1.311(8) . ?
N101 C106 1.354(7) . ?
C102 C103 1.410(8) . ?
C103 O317 1.337(8) . ?
C103 C104 1.392(9) . ?
C104 C105 1.390(10) . ?
C105 C106 1.387(8) . ?
C106 C112 1.465(9) . ?
N111 C112 1.310(7) . ?
N111 C115 1.372(8) . ?
C112 S113 1.708(5) . ?
S113 C114 1.714(8) . ?
C114 C115 1.373(8) . ?
C115 C122 1.456(9) . ?
N121 C126 1.313(8) . ?
N121 C122 1.360(7) . ?
C122 C123 1.378(9) . ?
C123 C124 1.356(10) . ?
C124 C125 1.388(10) . ?
C125 C126 1.388(9) . ?
O200 C201 1.445(6) . ?
C201 C202 1.501(8) . ?
C202 O203 1.409(7) . ?
O203 C204 1.426(7) . ?
C204 C205 1.488(9) . ?
C205 O206 1.429(7) . ?
O206 C207 1.437(7) . ?
C207 C208 1.505(9) . ?
C208 O209 1.426(8) . ?
O209 C210 1.428(8) . ?
C210 C211 1.505(10) . ?
C211 O212 1.422(7) . ?
O212 C213 1.425(6) . ?
C213 C214 1.488(8) . ?
C214 O215 1.463(6) . ?
O300 C301 1.436(7) . ?
C301 C302 1.488(10) . ?
C302 O303 1.420(8) . ?
O303 C304 1.422(9) . ?
C304 C305 1.493(10) . ?
C305 O306 1.394(9) . ?
O306 C307 1.379(16) . ?
O306 C308 1.537(17) . ?
C307 C310 1.58(3) . ?
C308 C309 1.45(2) . ?
C309 O311 1.342(16) . ?
C310 O311 1.559(18) . ?
O311 C312 1.423(9) . ?
C312 C313 1.507(10) . ?
C313 O314 1.430(9) . ?
O314 C315 1.409(8) . ?
C315 C316 1.499(10) . ?
C316 O317 1.432(7) . ?
Cl1 O1B 1.406(5) . ?
Cl1 O1C 1.433(5) . ?
Cl1 O1A 1.436(4) . ?
Cl1 O1D 1.438(4) . ?
Cl2 O2D 1.424(5) . ?
Cl2 O2C 1.428(4) . ?
Cl2 O2A 1.434(4) . ?
Cl2 O2B 1.443(5) . ?
Cl3 O3G 1.171(15) . ?
Cl3 O3F 1.401(19) . ?
Cl3 O3A 1.425(8) . ?
Cl3 O3B 1.453(9) . ?
Cl3 O3D 1.467(8) . ?
Cl3 O3C 1.477(8) . ?
Cl3 O3E 1.53(2) . ?
Cl4A O4C 1.359(11) . ?
Cl4A O4A 1.390(11) . ?
Cl4A O4B 1.422(13) . ?
Cl4A O4D 1.479(14) . ?
Cl4B O4G 1.344(12) . ?
Cl4B O4F 1.358(12) . ?
Cl4B O4E 1.433(13) . ?
Cl4B O4H 1.533(14) . ?
N1 C2 1.183(15) . ?
C2 C3 1.497(16) . ?
N4 C5 1.144(19) . ?
C5 C6 1.448(18) . ?
N7 C8 1.148(12) . ?
C8 C9 1.444(12) . ?
